data_1502555
loop_
_publ_author_name
'Feng, Pengju'
'Fan, Yukai'
'Xue, Fazhen'
'Liu, Weigang'
'Li, Songlei'
'Shi, Yian'

_publ_section_title
;
 An approach to the hexacyclic skeleton of trigonoliimines.
;
_journal_issue 21
_journal_name_full 'Organic letters'
_journal_page_first 5827
_journal_page_last 5829
_journal_paper_doi 10.1021/ol202475r
_journal_volume 13
_journal_year 2011
_chemical_formula_moiety 'C21 H18 N4, C H2 Cl2'
_chemical_formula_sum 'C22 H20 Cl2 N4'
_chemical_formula_weight 411.32
_chemical_name_systematic
; 
 ? 
;
_space_group_IT_number 14
_symmetry_cell_setting monoclinic
_symmetry_space_group_name_Hall '-P 2yn'
_symmetry_space_group_name_H-M 'P 1 21/n 1'
_atom_sites_solution_hydrogens geom
_atom_sites_solution_primary direct
_atom_sites_solution_secondary difmap
_audit_creation_method SHELXL-97
_cell_angle_alpha 90.00
_cell_angle_beta 94.73(3)
_cell_angle_gamma 90.00
_cell_formula_units_Z 4
_cell_length_a 11.460(2)
_cell_length_b 13.277(2)
_cell_length_c 12.839(2)
_cell_measurement_reflns_used 6656
_cell_measurement_temperature 173(2)
_cell_measurement_theta_max 27.4670
_cell_measurement_theta_min 1.5337
_cell_volume 1946.9(5)
_computing_cell_refinement 'CrystalClear (Rigaku Inc., 2008)'
_computing_data_collection 'CrystalClear (Rigaku Inc., 2008)'
_computing_data_reduction 'CrystalClear (Rigaku Inc., 2008)'
_computing_molecular_graphics
;
 Mercury: visualization and analysis of crystal structures, C. F. Macrae,
 P. R. Edgington, P. McCabe, E. Pidcock, G. P. Shields, R. Taylor,
 M. Towler and J. van de Streek, J. Appl. Cryst., 39, 453-457, 2006.
;
_computing_publication_material 'SHELX-97 (Sheldrick, 1997)'
_computing_structure_refinement 'SHELXL-97 (Sheldrick, 1997)'
_computing_structure_solution 'SHELXS-97 (Sheldrick, 1990)'
_diffrn_ambient_temperature 173(2)
_diffrn_detector_area_resol_mean 28.5714
_diffrn_measured_fraction_theta_full 0.997
_diffrn_measured_fraction_theta_max 0.997
_diffrn_measurement_device_type 'MM007HF + CCD (Saturn724+)'
_diffrn_measurement_method '\w scans at fixed \c = 45\%'
_diffrn_radiation_monochromator Confocal
_diffrn_radiation_source 'Rotating Anode'
_diffrn_radiation_type MoK\a
_diffrn_radiation_wavelength 0.71073
_diffrn_reflns_av_R_equivalents 0.0468
_diffrn_reflns_av_sigmaI/netI 0.0369
_diffrn_reflns_limit_h_max 14
_diffrn_reflns_limit_h_min -14
_diffrn_reflns_limit_k_max 17
_diffrn_reflns_limit_k_min -17
_diffrn_reflns_limit_l_max 16
_diffrn_reflns_limit_l_min -16
_diffrn_reflns_number 17059
_diffrn_reflns_theta_full 27.46
_diffrn_reflns_theta_max 27.46
_diffrn_reflns_theta_min 2.21
_exptl_absorpt_coefficient_mu 0.349
_exptl_absorpt_correction_T_max 1.0000
_exptl_absorpt_correction_T_min 0.8635
_exptl_absorpt_correction_type multi-scan
_exptl_absorpt_process_details 'CrystalClear (Rigaku Inc., 2008)'
_exptl_crystal_colour Colorless
_exptl_crystal_density_diffrn 1.403
_exptl_crystal_density_method 'not measured'
_exptl_crystal_description block
_exptl_crystal_F_000 856
_exptl_crystal_size_max 0.23
_exptl_crystal_size_mid 0.21
_exptl_crystal_size_min 0.17
_refine_diff_density_max 0.451
_refine_diff_density_min -0.850
_refine_diff_density_rms 0.071
_refine_ls_extinction_method none
_refine_ls_goodness_of_fit_ref 1.088
_refine_ls_hydrogen_treatment constr
_refine_ls_matrix_type full
_refine_ls_number_parameters 253
_refine_ls_number_reflns 4449
_refine_ls_number_restraints 0
_refine_ls_restrained_S_all 1.088
_refine_ls_R_factor_all 0.0711
_refine_ls_R_factor_gt 0.0651
_refine_ls_shift/su_max 0.001
_refine_ls_shift/su_mean 0.000
_refine_ls_structure_factor_coef Fsqd
_refine_ls_weighting_details 'calc w=1/[\s^2^(Fo^2^)+(0.0718P)^2^+2.4583P] where P=(Fo^2^+2Fc^2^)/3'
_refine_ls_weighting_scheme calc
_refine_ls_wR_factor_gt 0.1598
_refine_ls_wR_factor_ref 0.1645
_reflns_number_gt 4105
_reflns_number_total 4449
_reflns_threshold_expression >2sigma(I)
_cod_data_source_file ol202475r_si_002.cif
_cod_data_source_block a
_cod_original_cell_volume 1947.0(6)
_cod_original_sg_symbol_H-M P2(1)/n
_cod_database_code 1502555

loop_
_symmetry_equiv_pos_as_xyz
'x, y, z'
'-x+1/2, y+1/2, -z+1/2'
'-x, -y, -z'
'x-1/2, -y-1/2, z-1/2'

loop_
_atom_site_label
_atom_site_type_symbol
_atom_site_fract_x
_atom_site_fract_y
_atom_site_fract_z
_atom_site_U_iso_or_equiv
_atom_site_adp_type
_atom_site_occupancy
_atom_site_symmetry_multiplicity
_atom_site_calc_flag
_atom_site_refinement_flags
Cl1 Cl 0.53157(7) 1.01706(6) 0.36461(7) 0.0490(2) Uani 1 1 d .
Cl2 Cl 0.41384(7) 0.85340(6) 0.24739(6) 0.0466(2) Uani 1 1 d .
N1 N 0.55737(16) 0.71677(14) 0.57699(15) 0.0196(4) Uani 1 1 d .
H1 H 0.5508 0.7417 0.6397 0.023 Uiso 1 1 calc R
N2 N 0.25118(16) 0.60469(14) 0.38167(14) 0.0194(4) Uani 1 1 d .
N3 N 0.11305(17) 0.71263(16) 0.29220(15) 0.0230(4) Uani 1 1 d .
N4 N 0.34377(17) 0.62864(15) 0.65153(15) 0.0233(4) Uani 1 1 d .
C1 C 0.65540(19) 0.72178(17) 0.52229(17) 0.0200(4) Uani 1 1 d .
C2 C 0.7646(2) 0.76606(19) 0.54906(19) 0.0257(5) Uani 1 1 d .
H2 H 0.7808 0.8001 0.6137 0.031 Uiso 1 1 calc R
C3 C 0.8479(2) 0.7583(2) 0.4777(2) 0.0317(6) Uani 1 1 d .
H3 H 0.9228 0.7877 0.4939 0.038 Uiso 1 1 calc R
C4 C 0.8253(2) 0.7083(2) 0.3820(2) 0.0313(6) Uani 1 1 d .
H4 H 0.8851 0.7041 0.3351 0.038 Uiso 1 1 calc R
C5 C 0.7175(2) 0.66511(19) 0.35484(19) 0.0258(5) Uani 1 1 d .
H5 H 0.7023 0.6317 0.2897 0.031 Uiso 1 1 calc R
C6 C 0.63028(19) 0.67175(17) 0.42595(17) 0.0199(4) Uani 1 1 d .
C7 C 0.51204(19) 0.63649(16) 0.42335(17) 0.0187(4) Uani 1 1 d .
C8 C 0.45302(19) 0.57173(18) 0.33952(18) 0.0220(5) Uani 1 1 d .
H8B H 0.5068 0.5165 0.3236 0.026 Uiso 1 1 calc R
H8A H 0.4379 0.6126 0.2753 0.026 Uiso 1 1 calc R
C9 C 0.3380(2) 0.52635(17) 0.36810(18) 0.0220(5) Uani 1 1 d .
H9B H 0.3078 0.4795 0.3123 0.026 Uiso 1 1 calc R
H9A H 0.3517 0.4874 0.4337 0.026 Uiso 1 1 calc R
C10 C 0.24250(18) 0.65106(16) 0.48445(17) 0.0181(4) Uani 1 1 d .
C11 C 0.35657(19) 0.64608(16) 0.55531(17) 0.0181(4) Uani 1 1 d .
C12 C 0.47069(18) 0.66581(16) 0.51652(17) 0.0181(4) Uani 1 1 d .
C13 C 0.17852(19) 0.63328(18) 0.30001(17) 0.0209(5) Uani 1 1 d .
H13 H 0.1746 0.5901 0.2408 0.025 Uiso 1 1 calc R
C14 C 0.13364(19) 0.78268(17) 0.37411(17) 0.0202(4) Uani 1 1 d .
C15 C 0.0867(2) 0.87918(18) 0.35987(19) 0.0246(5) Uani 1 1 d .
H15 H 0.0374 0.8940 0.2987 0.030 Uiso 1 1 calc R
C16 C 0.1114(2) 0.95343(19) 0.4340(2) 0.0293(5) Uani 1 1 d .
H16 H 0.0800 1.0192 0.4232 0.035 Uiso 1 1 calc R
C17 C 0.1822(2) 0.93176(19) 0.5243(2) 0.0312(6) Uani 1 1 d .
H17 H 0.1997 0.9828 0.5750 0.037 Uiso 1 1 calc R
C18 C 0.2274(2) 0.83543(19) 0.5403(2) 0.0263(5) Uani 1 1 d .
H18 H 0.2753 0.8209 0.6024 0.032 Uiso 1 1 calc R
C19 C 0.20337(18) 0.76005(17) 0.46648(17) 0.0188(4) Uani 1 1 d .
C20 C 0.1607(2) 0.59297(19) 0.55285(18) 0.0240(5) Uani 1 1 d .
H20A H 0.0799 0.6199 0.5445 0.029 Uiso 1 1 calc R
H20B H 0.1592 0.5202 0.5360 0.029 Uiso 1 1 calc R
C21 C 0.2177(2) 0.6122(2) 0.66338(19) 0.0267(5) Uani 1 1 d .
H21A H 0.1830 0.6723 0.6944 0.032 Uiso 1 1 calc R
H21B H 0.2066 0.5535 0.7091 0.032 Uiso 1 1 calc R
C22 C 0.4704(4) 0.8971(3) 0.3696(3) 0.0588(10) Uani 1 1 d .
H22A H 0.4069 0.8984 0.4174 0.071 Uiso 1 1 calc R
H22B H 0.5310 0.8495 0.3989 0.071 Uiso 1 1 calc R

loop_
_atom_site_aniso_label
_atom_site_aniso_U_11
_atom_site_aniso_U_22
_atom_site_aniso_U_33
_atom_site_aniso_U_23
_atom_site_aniso_U_13
_atom_site_aniso_U_12
Cl1 0.0481(5) 0.0438(4) 0.0532(5) -0.0022(3) -0.0079(4) -0.0076(3)
Cl2 0.0481(4) 0.0450(4) 0.0453(4) -0.0073(3) -0.0037(3) -0.0012(3)
N1 0.0175(9) 0.0233(9) 0.0175(9) -0.0020(7) -0.0015(7) -0.0001(7)
N2 0.0187(9) 0.0199(9) 0.0188(9) -0.0025(7) -0.0032(7) 0.0023(7)
N3 0.0226(9) 0.0270(10) 0.0186(9) 0.0020(8) -0.0033(7) 0.0024(8)
N4 0.0211(9) 0.0289(10) 0.0198(9) 0.0024(8) 0.0012(7) 0.0013(8)
C1 0.0181(10) 0.0208(11) 0.0210(10) 0.0034(9) 0.0007(8) 0.0005(8)
C2 0.0230(11) 0.0259(12) 0.0278(12) -0.0009(10) -0.0007(9) -0.0038(9)
C3 0.0213(12) 0.0349(14) 0.0388(14) 0.0041(11) 0.0028(10) -0.0064(10)
C4 0.0260(12) 0.0364(14) 0.0326(13) 0.0047(11) 0.0093(10) 0.0012(10)
C5 0.0263(12) 0.0293(12) 0.0222(11) 0.0031(10) 0.0047(9) 0.0029(10)
C6 0.0201(10) 0.0190(10) 0.0203(10) 0.0028(8) 0.0008(8) 0.0012(8)
C7 0.0192(10) 0.0176(10) 0.0188(10) 0.0005(8) -0.0019(8) 0.0018(8)
C8 0.0211(11) 0.0246(11) 0.0199(10) -0.0053(9) -0.0015(8) 0.0021(9)
C9 0.0225(11) 0.0186(10) 0.0240(11) -0.0026(9) -0.0044(8) 0.0028(8)
C10 0.0168(10) 0.0193(10) 0.0180(10) -0.0004(8) -0.0007(8) 0.0001(8)
C11 0.0177(10) 0.0174(10) 0.0189(10) -0.0004(8) -0.0017(8) 0.0020(8)
C12 0.0180(10) 0.0176(10) 0.0179(10) 0.0008(8) -0.0024(8) 0.0010(8)
C13 0.0202(10) 0.0246(11) 0.0174(10) -0.0021(9) -0.0026(8) -0.0015(8)
C14 0.0165(10) 0.0227(11) 0.0215(11) 0.0027(9) 0.0020(8) -0.0008(8)
C15 0.0217(11) 0.0263(12) 0.0261(11) 0.0080(10) 0.0027(9) 0.0038(9)
C16 0.0288(12) 0.0227(12) 0.0372(14) 0.0038(11) 0.0069(10) 0.0061(10)
C17 0.0311(13) 0.0243(12) 0.0377(14) -0.0071(11) 0.0002(11) 0.0021(10)
C18 0.0244(11) 0.0274(12) 0.0263(12) -0.0029(10) -0.0023(9) 0.0030(9)
C19 0.0159(10) 0.0207(10) 0.0199(10) 0.0016(8) 0.0016(8) 0.0004(8)
C20 0.0196(10) 0.0259(12) 0.0267(12) 0.0038(9) 0.0020(9) -0.0026(9)
C21 0.0229(11) 0.0336(13) 0.0239(11) 0.0033(10) 0.0041(9) -0.0006(10)
C22 0.105(3) 0.0327(16) 0.0367(17) 0.0021(13) -0.0061(18) -0.0090(18)

loop_
_atom_type_symbol
_atom_type_description
_atom_type_scat_dispersion_real
_atom_type_scat_dispersion_imag
_atom_type_scat_source
C C 0.0033 0.0016 'International Tables Vol C Tables 4.2.6.8 and 6.1.1.4'
H H 0.0000 0.0000 'International Tables Vol C Tables 4.2.6.8 and 6.1.1.4'
N N 0.0061 0.0033 'International Tables Vol C Tables 4.2.6.8 and 6.1.1.4'
Cl Cl 0.1484 0.1585 'International Tables Vol C Tables 4.2.6.8 and 6.1.1.4'

loop_
_geom_angle_atom_site_label_1
_geom_angle_atom_site_label_2
_geom_angle_atom_site_label_3
_geom_angle
C1 N1 C12 108.40(18)
C1 N1 H1 125.8
C12 N1 H1 125.8
C13 N2 C9 119.65(19)
C13 N2 C10 120.09(18)
C9 N2 C10 120.26(17)
C13 N3 C14 114.82(19)
C11 N4 C21 108.48(19)
N1 C1 C2 130.3(2)
N1 C1 C6 107.96(19)
C2 C1 C6 121.7(2)
C3 C2 C1 117.3(2)
C3 C2 H2 121.3
C1 C2 H2 121.3
C2 C3 C4 122.0(2)
C2 C3 H3 119.0
C4 C3 H3 119.0
C5 C4 C3 121.0(2)
C5 C4 H4 119.5
C3 C4 H4 119.5
C4 C5 C6 118.5(2)
C4 C5 H5 120.7
C6 C5 H5 120.7
C5 C6 C1 119.5(2)
C5 C6 C7 133.2(2)
C1 C6 C7 107.36(19)
C12 C7 C6 106.25(19)
C12 C7 C8 128.3(2)
C6 C7 C8 125.2(2)
C7 C8 C9 113.80(19)
C7 C8 H8B 108.8
C9 C8 H8B 108.8
C7 C8 H8A 108.8
C9 C8 H8A 108.8
H8B C8 H8A 107.7
N2 C9 C8 111.05(19)
N2 C9 H9B 109.4
C8 C9 H9B 109.4
N2 C9 H9A 109.4
C8 C9 H9A 109.4
H9B C9 H9A 108.0
N2 C10 C19 107.63(17)
N2 C10 C11 113.48(18)
C19 C10 C11 110.88(17)
N2 C10 C20 113.06(18)
C19 C10 C20 112.03(18)
C11 C10 C20 99.74(17)
N4 C11 C12 122.7(2)
N4 C11 C10 115.0(2)
C12 C11 C10 122.28(19)
C7 C12 N1 110.01(19)
C7 C12 C11 128.8(2)
N1 C12 C11 121.14(19)
N3 C13 N2 127.7(2)
N3 C13 H13 116.2
N2 C13 H13 116.2
C15 C14 C19 119.5(2)
C15 C14 N3 118.0(2)
C19 C14 N3 122.5(2)
C16 C15 C14 120.6(2)
C16 C15 H15 119.7
C14 C15 H15 119.7
C15 C16 C17 119.9(2)
C15 C16 H16 120.0
C17 C16 H16 120.0
C18 C17 C16 120.0(2)
C18 C17 H17 120.0
C16 C17 H17 120.0
C17 C18 C19 120.8(2)
C17 C18 H18 119.6
C19 C18 H18 119.6
C18 C19 C14 119.2(2)
C18 C19 C10 122.7(2)
C14 C19 C10 117.98(19)
C21 C20 C10 102.16(18)
C21 C20 H20A 111.3
C10 C20 H20A 111.3
C21 C20 H20B 111.3
C10 C20 H20B 111.3
H20A C20 H20B 109.2
N4 C21 C20 105.92(19)
N4 C21 H21A 110.6
C20 C21 H21A 110.6
N4 C21 H21B 110.6
C20 C21 H21B 110.6
H21A C21 H21B 108.7
Cl1 C22 Cl2 112.98(19)
Cl1 C22 H22A 109.0
Cl2 C22 H22A 109.0
Cl1 C22 H22B 109.0
Cl2 C22 H22B 109.0
H22A C22 H22B 107.8

loop_
_geom_bond_atom_site_label_1
_geom_bond_atom_site_label_2
_geom_bond_distance
Cl1 C22 1.744(4)
Cl2 C22 1.747(3)
N1 C1 1.375(3)
N1 C12 1.386(3)
N1 H1 0.8800
N2 C13 1.339(3)
N2 C9 1.460(3)
N2 C10 1.467(3)
N3 C13 1.292(3)
N3 C14 1.409(3)
N4 C11 1.277(3)
N4 C21 1.481(3)
C1 C2 1.400(3)
C1 C6 1.412(3)
C2 C3 1.381(4)
C2 H2 0.9500
C3 C4 1.401(4)
C3 H3 0.9500
C4 C5 1.381(4)
C4 H4 0.9500
C5 C6 1.411(3)
C5 H5 0.9500
C6 C7 1.431(3)
C7 C12 1.379(3)
C7 C8 1.495(3)
C8 C9 1.521(3)
C8 H8B 0.9900
C8 H8A 0.9900
C9 H9B 0.9900
C9 H9A 0.9900
C10 C19 1.527(3)
C10 C11 1.531(3)
C10 C20 1.543(3)
C11 C12 1.461(3)
C13 H13 0.9500
C14 C15 1.396(3)
C14 C19 1.407(3)
C15 C16 1.383(4)
C15 H15 0.9500
C16 C17 1.390(4)
C16 H16 0.9500
C17 C18 1.389(3)
C17 H17 0.9500
C18 C19 1.390(3)
C18 H18 0.9500
C20 C21 1.534(3)
C20 H20A 0.9900
C20 H20B 0.9900
C21 H21A 0.9900
C21 H21B 0.9900
C22 H22A 0.9900
C22 H22B 0.9900

loop_
_geom_torsion_atom_site_label_1
_geom_torsion_atom_site_label_2
_geom_torsion_atom_site_label_3
_geom_torsion_atom_site_label_4
_geom_torsion
C12 N1 C1 C2 179.3(2)
C12 N1 C1 C6 -0.8(2)
N1 C1 C2 C3 179.4(2)
C6 C1 C2 C3 -0.5(4)
C1 C2 C3 C4 0.0(4)
C2 C3 C4 C5 0.5(4)
C3 C4 C5 C6 -0.4(4)
C4 C5 C6 C1 -0.1(3)
C4 C5 C6 C7 -180.0(2)
N1 C1 C6 C5 -179.4(2)
C2 C1 C6 C5 0.6(3)
N1 C1 C6 C7 0.5(2)
C2 C1 C6 C7 -179.5(2)
C5 C6 C7 C12 179.8(2)
C1 C6 C7 C12 -0.1(2)
C5 C6 C7 C8 5.5(4)
C1 C6 C7 C8 -174.4(2)
C12 C7 C8 C9 -6.0(3)
C6 C7 C8 C9 167.0(2)
C13 N2 C9 C8 91.2(2)
C10 N2 C9 C8 -89.6(2)
C7 C8 C9 N2 64.4(2)
C13 N2 C10 C19 -32.6(3)
C9 N2 C10 C19 148.15(19)
C13 N2 C10 C11 -155.7(2)
C9 N2 C10 C11 25.1(3)
C13 N2 C10 C20 91.7(2)
C9 N2 C10 C20 -87.6(2)
C21 N4 C11 C12 179.9(2)
C21 N4 C11 C10 3.4(3)
N2 C10 C11 N4 -141.1(2)
C19 C10 C11 N4 97.6(2)
C20 C10 C11 N4 -20.6(2)
N2 C10 C11 C12 42.3(3)
C19 C10 C11 C12 -78.9(2)
C20 C10 C11 C12 162.9(2)
C6 C7 C12 N1 -0.4(2)
C8 C7 C12 N1 173.6(2)
C6 C7 C12 C11 -177.7(2)
C8 C7 C12 C11 -3.7(4)
C1 N1 C12 C7 0.7(2)
C1 N1 C12 C11 178.29(19)
N4 C11 C12 C7 143.2(2)
C10 C11 C12 C7 -40.6(3)
N4 C11 C12 N1 -33.9(3)
C10 C11 C12 N1 142.4(2)
C14 N3 C13 N2 9.3(4)
C9 N2 C13 N3 -165.6(2)
C10 N2 C13 N3 15.1(4)
C13 N3 C14 C15 165.6(2)
C13 N3 C14 C19 -11.5(3)
C19 C14 C15 C16 2.2(3)
N3 C14 C15 C16 -175.0(2)
C14 C15 C16 C17 -0.9(4)
C15 C16 C17 C18 -0.5(4)
C16 C17 C18 C19 0.5(4)
C17 C18 C19 C14 0.8(4)
C17 C18 C19 C10 -174.8(2)
C15 C14 C19 C18 -2.2(3)
N3 C14 C19 C18 174.9(2)
C15 C14 C19 C10 173.7(2)
N3 C14 C19 C10 -9.2(3)
N2 C10 C19 C18 -155.1(2)
C11 C10 C19 C18 -30.4(3)
C20 C10 C19 C18 80.0(3)
N2 C10 C19 C14 29.2(3)
C11 C10 C19 C14 153.85(19)
C20 C10 C19 C14 -95.7(2)
N2 C10 C20 C21 148.16(19)
C19 C10 C20 C21 -90.0(2)
C11 C10 C20 C21 27.3(2)
C11 N4 C21 C20 15.9(3)
C10 C20 C21 N4 -27.6(2)
